data_1554938
loop_
_publ_author_name
'Zhang, Xiang'
'Huang, Qing-Fei'
'Zou, Wen-Lin'
'Li, Qing-Zhu'
'Feng, Xin'
'Jia, Zhi-Qiang'
'Liu, Yue'
'Li, Jun-Long'
'Wang, Qi-Wei'

_publ_section_title
;
 Synthetic approach to skeletally diverse nitrogen heterocycles from
 dicyano-2-methylenebut-3-enoates
;
_journal_issue 19
_journal_name_full 'Organic Chemistry Frontiers'
_journal_page_first 3321
_journal_paper_doi 10.1039/C9QO00509A
_journal_volume 6
_journal_year 2019
_chemical_formula_moiety 'C20 H21 N3 O4'
_chemical_formula_sum 'C20 H21 N3 O4'
_chemical_formula_weight 367.40
_space_group_crystal_system tetragonal
_space_group_IT_number 106
_space_group_name_Hall 'P 4c -2ab'
_space_group_name_H-M_alt 'P 42 b c'
_atom_sites_solution_hydrogens geom
_audit_creation_date 2017-11-08
_audit_creation_method
;
Olex2 1.2
(compiled 2017.08.10 svn.r3458 for OlexSys, GUI svn.r5381)
;
_audit_update_record
;
2019-03-27 deposited with the CCDC.	2019-05-08 downloaded from the CCDC.
;
_cell_angle_alpha 90
_cell_angle_beta 90
_cell_angle_gamma 90
_cell_formula_units_Z 8
_cell_length_a 21.7832(3)
_cell_length_b 21.7832(3)
_cell_length_c 8.49552(15)
_cell_measurement_reflns_used 7329
_cell_measurement_temperature 297.8(2)
_cell_measurement_theta_max 72.3070
_cell_measurement_theta_min 4.0620
_cell_volume 4031.19(11)
_computing_cell_refinement
;
CrysAlisPro, Agilent Technologies,
Version 1.171.37.35 (release 13-08-2014 CrysAlis171 .NET)
(compiled Aug 13 2014,18:06:01)
;
_computing_data_collection
;
CrysAlisPro, Agilent Technologies,
Version 1.171.37.35 (release 13-08-2014 CrysAlis171 .NET)
(compiled Aug 13 2014,18:06:01)
;
_computing_data_reduction
;
CrysAlisPro, Agilent Technologies,
Version 1.171.37.35 (release 13-08-2014 CrysAlis171 .NET)
(compiled Aug 13 2014,18:06:01)
;
_computing_molecular_graphics 'Olex2 (Dolomanov et al., 2009)'
_computing_publication_material 'Olex2 (Dolomanov et al., 2009)'
_computing_structure_refinement 'ShelXL (Sheldrick, 2015)'
_diffrn_ambient_environment air
_diffrn_ambient_temperature 297.8(2)
_diffrn_detector 'CCD plate'
_diffrn_detector_area_resol_mean 15.9595
_diffrn_detector_type EosS2
_diffrn_measured_fraction_theta_full 0.999
_diffrn_measured_fraction_theta_max 0.992
_diffrn_measurement_details
;
#__ type_ start__ end____ width___ exp.time_
  1 omega  -31.00   63.00   1.0000    4.1000
omega____ theta____ kappa____ phi______ frames
    -       36.4171  -77.0000    0.0000 94

#__ type_ start__ end____ width___ exp.time_
  2 omega  -33.00  106.00   1.0000    4.1000
omega____ theta____ kappa____ phi______ frames
    -       36.4171    0.0000  -30.0000 139

#__ type_ start__ end____ width___ exp.time_
  3 omega    1.00   75.00   1.0000    4.1000
omega____ theta____ kappa____ phi______ frames
    -       36.4171  -99.0000 -120.0000 74

#__ type_ start__ end____ width___ exp.time_
  4 omega  -31.00   53.00   1.0000    4.1000
omega____ theta____ kappa____ phi______ frames
    -       36.4171  -57.0000   90.0000 84

#__ type_ start__ end____ width___ exp.time_
  5 omega    1.00   75.00   1.0000    4.1000
omega____ theta____ kappa____ phi______ frames
    -       36.4171  -99.0000  120.0000 74

#__ type_ start__ end____ width___ exp.time_
  6 omega  -31.00   63.00   1.0000    4.1000
omega____ theta____ kappa____ phi______ frames
    -       36.4171  -77.0000  -60.0000 94

#__ type_ start__ end____ width___ exp.time_
  7 omega   39.00  109.00   1.0000   18.0000
omega____ theta____ kappa____ phi______ frames
    -      108.0000  -94.0000    0.0000 70

#__ type_ start__ end____ width___ exp.time_
  8 omega   38.00   91.00   1.0000   18.0000
omega____ theta____ kappa____ phi______ frames
    -      108.0000  -30.0000  120.0000 53

#__ type_ start__ end____ width___ exp.time_
  9 omega   39.00  109.00   1.0000   18.0000
omega____ theta____ kappa____ phi______ frames
    -      108.0000  -94.0000   60.0000 70

#__ type_ start__ end____ width___ exp.time_
 10 omega   91.00  176.00   1.0000   18.0000
omega____ theta____ kappa____ phi______ frames
    -      108.0000   45.0000  -60.0000 85

#__ type_ start__ end____ width___ exp.time_
 11 omega   38.00   91.00   1.0000   18.0000
omega____ theta____ kappa____ phi______ frames
    -      108.0000  -30.0000 -120.0000 53

#__ type_ start__ end____ width___ exp.time_
 12 omega   90.00  175.00   1.0000   18.0000
omega____ theta____ kappa____ phi______ frames
    -      108.0000   61.0000 -180.0000 85

#__ type_ start__ end____ width___ exp.time_
 13 omega   88.00  113.00   1.0000   18.0000
omega____ theta____ kappa____ phi______ frames
    -      108.0000 -111.0000 -180.0000 25

#__ type_ start__ end____ width___ exp.time_
 14 omega   38.00   88.00   1.0000   18.0000
omega____ theta____ kappa____ phi______ frames
    -      108.0000  -30.0000   30.0000 50

#__ type_ start__ end____ width___ exp.time_
 15 omega   45.00   83.00   1.0000   18.0000
omega____ theta____ kappa____ phi______ frames
    -      108.0000  -30.0000 -180.0000 38

#__ type_ start__ end____ width___ exp.time_
 16 omega   42.00  135.00   1.0000   18.0000
omega____ theta____ kappa____ phi______ frames
    -      108.0000  -77.0000   30.0000 93
;
_diffrn_measurement_device 'four-circle diffractometer'
_diffrn_measurement_device_type 'New Gemini, Dual, Cu at zero, EosS2'
_diffrn_measurement_method '\w scans'
_diffrn_orient_matrix_UB_11 -0.0127496000
_diffrn_orient_matrix_UB_12 -0.0695535000
_diffrn_orient_matrix_UB_13 0.0039570000
_diffrn_orient_matrix_UB_21 0.0695215000
_diffrn_orient_matrix_UB_22 -0.0126933000
_diffrn_orient_matrix_UB_23 0.0080365000
_diffrn_orient_matrix_UB_31 -0.0028306000
_diffrn_orient_matrix_UB_32 0.0020518000
_diffrn_orient_matrix_UB_33 0.1810537000
_diffrn_radiation_monochromator graphite
_diffrn_radiation_probe x-ray
_diffrn_radiation_type CuK\a
_diffrn_radiation_wavelength 1.54184
_diffrn_reflns_av_R_equivalents 0.0432
_diffrn_reflns_av_unetI/netI 0.0224
_diffrn_reflns_Laue_measured_fraction_full 0.999
_diffrn_reflns_Laue_measured_fraction_max 0.992
_diffrn_reflns_limit_h_max 26
_diffrn_reflns_limit_h_min -26
_diffrn_reflns_limit_k_max 26
_diffrn_reflns_limit_k_min -26
_diffrn_reflns_limit_l_max 10
_diffrn_reflns_limit_l_min -7
_diffrn_reflns_number 21310
_diffrn_reflns_point_group_measured_fraction_full 0.771
_diffrn_reflns_point_group_measured_fraction_max 0.759
_diffrn_reflns_theta_full 67.684
_diffrn_reflns_theta_max 72.636
_diffrn_reflns_theta_min 4.059
_diffrn_source 'Enhance (Cu) X-ray Source'
_exptl_absorpt_coefficient_mu 0.704
_exptl_absorpt_correction_T_max 1.00000
_exptl_absorpt_correction_T_min 0.62557
_exptl_absorpt_correction_type multi-scan
_exptl_absorpt_process_details
;
CrysAlisPro, Agilent Technologies,
Version 1.171.37.35 (release 13-08-2014 CrysAlis171 .NET)
(compiled Aug 13 2014,18:06:01)
Empirical absorption correction using spherical harmonics,
 implemented in SCALE3 ABSPACK scaling algorithm.
;
_exptl_crystal_colour 'clear light colourless'
_exptl_crystal_colour_lustre clear
_exptl_crystal_colour_modifier light
_exptl_crystal_colour_primary colourless
_exptl_crystal_density_diffrn 1.211
_exptl_crystal_description needle
_exptl_crystal_F_000 1552
_exptl_crystal_size_max 0.7
_exptl_crystal_size_mid 0.35
_exptl_crystal_size_min 0.3
_refine_diff_density_max 0.289
_refine_diff_density_min -0.410
_refine_diff_density_rms 0.099
_refine_ls_abs_structure_details
;
 Flack x determined using 766 quotients [(I+)-(I-)]/[(I+)+(I-)]
 (Parsons, Flack and Wagner, Acta Cryst. B69 (2013) 249-259).
;
_refine_ls_abs_structure_Flack 0.3(2)
_refine_ls_extinction_method none
_refine_ls_goodness_of_fit_ref 1.063
_refine_ls_hydrogen_treatment constr
_refine_ls_matrix_type full
_refine_ls_number_parameters 248
_refine_ls_number_reflns 3049
_refine_ls_number_restraints 1
_refine_ls_restrained_S_all 1.063
_refine_ls_R_factor_all 0.0659
_refine_ls_R_factor_gt 0.0634
_refine_ls_shift/su_max 0.000
_refine_ls_shift/su_mean 0.000
_refine_ls_structure_factor_coef Fsqd
_refine_ls_weighting_details 'w=1/[\s^2^(Fo^2^)+(0.1185P)^2^+0.0936P] where P=(Fo^2^+2Fc^2^)/3'
_refine_ls_weighting_scheme calc
_refine_ls_wR_factor_gt 0.1510
_refine_ls_wR_factor_ref 0.1561
_reflns_Friedel_coverage 0.427
_reflns_Friedel_fraction_full 0.504
_reflns_Friedel_fraction_max 0.490
_reflns_number_gt 2851
_reflns_number_total 3049
_reflns_threshold_expression 'I > 2\s(I)'
_cod_data_source_file c9qo00509a2.cif
_cod_data_source_block lq-zx-2-2
_cod_original_cell_volume 4031.20(13)
_cod_database_code 1554938
_shelx_shelxl_version_number 2014/7
_shelx_space_group_comment
;
The symmetry employed for this shelxl refinement is uniquely defined
by the following loop, which should always be used as a source of
symmetry information in preference to the above space-group names.
They are only intended as comments.
;
_reflns_odcompleteness_completeness 99.91
_reflns_odcompleteness_iscentric 1
_reflns_odcompleteness_theta 66.97
_olex2_refinement_description
;
1. Fixed Uiso
 At 1.2 times of:
  All C(H) groups, All C(H,H) groups
 At 1.5 times of:
  All C(H,H,H) groups
2.a Secondary CH2 refined with riding coordinates:
 C00G(H00B,H00D), C00O(H00J,H00K)
2.b Aromatic/amide H refined with riding coordinates:
 C00A(H00A), C00C(H00C), C00H(H00H), C00I(H00I), C00L(H00L)
2.c Idealised Me refined as rotating group:
 C00N(H00E,H00F,H00G), C00P(H00M,H00N,H00O), C00Q(H00P,H00Q,H00R), C00R(H00S,
 H00T,H00U)
;
_olex2_submission_special_instructions 'No special instructions were received'

loop_
_space_group_symop_operation_xyz
'x, y, z'
'-x, -y, z'
'-y, x, z+1/2'
'y, -x, z+1/2'
'x+1/2, -y+1/2, z'
'-x+1/2, y+1/2, z'
'-y+1/2, -x+1/2, z+1/2'
'y+1/2, x+1/2, z+1/2'

loop_
_atom_site_label
_atom_site_type_symbol
_atom_site_fract_x
_atom_site_fract_y
_atom_site_fract_z
_atom_site_U_iso_or_equiv
_atom_site_adp_type
_atom_site_occupancy
_atom_site_site_symmetry_order
_atom_site_calc_flag
_atom_site_refinement_flags_posn
O001 O 0.48485(9) 0.32696(9) 0.4451(3) 0.0566(5) Uani 1 1 d .
O002 O 0.50011(10) 0.16461(11) 0.4615(4) 0.0714(6) Uani 1 1 d .
O003 O 0.44863(11) 0.36837(12) 0.6722(3) 0.0722(7) Uani 1 1 d .
O004 O 0.42849(10) 0.21317(13) 0.6030(4) 0.0790(8) Uani 1 1 d .
N005 N 0.52860(10) 0.30052(11) 0.6716(3) 0.0522(5) Uani 1 1 d .
C006 C 0.64581(12) 0.24836(11) 0.5612(3) 0.0489(5) Uani 1 1 d .
N007 N 0.70636(17) 0.09002(16) 0.6226(5) 0.0856(10) Uani 1 1 d .
C008 C 0.48156(12) 0.33483(13) 0.5986(4) 0.0529(6) Uani 1 1 d .
C009 C 0.66366(16) 0.11817(14) 0.6485(4) 0.0640(7) Uani 1 1 d .
C00A C 0.70541(14) 0.24732(14) 0.6210(4) 0.0602(7) Uani 1 1 d .
H00A H 0.7148 0.2217 0.7051 0.072 Uiso 1 1 calc R
C00B C 0.59786(12) 0.20950(12) 0.6301(3) 0.0501(5) Uani 1 1 d .
C00C C 0.63263(13) 0.28783(12) 0.4366(4) 0.0556(6) Uani 1 1 d .
H00C H 0.5931 0.2894 0.3957 0.067 Uiso 1 1 calc R
C00D C 0.53406(12) 0.23438(12) 0.6521(3) 0.0502(6) Uani 1 1 d .
C00E C 0.48058(13) 0.20299(13) 0.5697(4) 0.0581(7) Uani 1 1 d .
C00F C 0.60812(14) 0.15150(13) 0.6803(4) 0.0578(6) Uani 1 1 d .
C00G C 0.51738(16) 0.26422(16) 0.8069(4) 0.0641(7) Uani 1 1 d .
H00B H 0.4753 0.2605 0.8430 0.077 Uiso 1 1 calc R
H00D H 0.5481 0.2644 0.8896 0.077 Uiso 1 1 calc R
C00H C 0.73658(16) 0.32230(16) 0.4331(6) 0.0729(9) Uani 1 1 d .
H00H H 0.7670 0.3469 0.3894 0.087 Uiso 1 1 calc R
C00I C 0.75080(15) 0.28415(16) 0.5565(6) 0.0712(9) Uani 1 1 d .
H00I H 0.7905 0.2830 0.5964 0.085 Uiso 1 1 calc R
C00J C 0.56116(18) 0.11740(16) 0.7627(6) 0.0742(9) Uani 1 1 d .
N00K N 0.5248(2) 0.0914(2) 0.8292(8) 0.1131(16) Uani 1 1 d .
C00L C 0.67807(17) 0.32467(14) 0.3733(5) 0.0686(8) Uani 1 1 d .
H00L H 0.6690 0.3510 0.2904 0.082 Uiso 1 1 calc R
C00M C 0.44558(16) 0.36360(16) 0.3368(5) 0.0698(9) Uani 1 1 d .
C00N C 0.37897(16) 0.3491(2) 0.3671(7) 0.0919(14) Uani 1 1 d .
H00E H 0.3738 0.3055 0.3764 0.138 Uiso 1 1 calc GR
H00F H 0.3545 0.3641 0.2813 0.138 Uiso 1 1 calc GR
H00G H 0.3661 0.3686 0.4630 0.138 Uiso 1 1 calc GR
C00O C 0.4539(2) 0.1269(2) 0.3825(7) 0.0981(15) Uani 1 1 d .
H00J H 0.4723 0.0882 0.3511 0.118 Uiso 1 1 calc R
H00K H 0.4208 0.1180 0.4554 0.118 Uiso 1 1 calc R
C00P C 0.4619(2) 0.43051(18) 0.3548(8) 0.0979(15) Uani 1 1 d .
H00M H 0.4469 0.4453 0.4541 0.147 Uiso 1 1 calc GR
H00N H 0.4435 0.4536 0.2710 0.147 Uiso 1 1 calc GR
H00O H 0.5057 0.4352 0.3509 0.147 Uiso 1 1 calc GR
C00Q C 0.4661(3) 0.3400(3) 0.1770(6) 0.1025(15) Uani 1 1 d .
H00P H 0.5089 0.3490 0.1622 0.154 Uiso 1 1 calc GR
H00Q H 0.4426 0.3596 0.0958 0.154 Uiso 1 1 calc GR
H00R H 0.4599 0.2964 0.1719 0.154 Uiso 1 1 calc GR
C00R C 0.4293(3) 0.1576(4) 0.2449(10) 0.143(3) Uani 1 1 d .
H00S H 0.4612 0.1628 0.1682 0.215 Uiso 1 1 calc GR
H00T H 0.4135 0.1971 0.2747 0.215 Uiso 1 1 calc GR
H00U H 0.3968 0.1333 0.2008 0.215 Uiso 1 1 calc GR

loop_
_atom_site_aniso_label
_atom_site_aniso_U_11
_atom_site_aniso_U_22
_atom_site_aniso_U_33
_atom_site_aniso_U_23
_atom_site_aniso_U_13
_atom_site_aniso_U_12
O001 0.0542(10) 0.0583(9) 0.0574(11) -0.0003(9) -0.0100(9) 0.0086(8)
O002 0.0623(11) 0.0732(13) 0.0785(15) -0.0190(12) -0.0035(11) -0.0169(10)
O003 0.0606(11) 0.0741(13) 0.0820(16) -0.0168(13) 0.0006(11) 0.0182(10)
O004 0.0489(10) 0.0861(15) 0.102(2) -0.0122(14) 0.0032(12) -0.0098(10)
N005 0.0506(10) 0.0547(11) 0.0513(12) -0.0080(10) -0.0082(9) 0.0053(8)
C006 0.0506(11) 0.0473(11) 0.0488(13) -0.0039(10) 0.0013(11) 0.0030(9)
N007 0.088(2) 0.0761(17) 0.093(2) -0.0145(18) -0.0074(18) 0.0268(16)
C008 0.0436(11) 0.0541(13) 0.0611(16) -0.0068(12) -0.0062(11) 0.0003(10)
C009 0.0747(18) 0.0550(14) 0.0624(18) -0.0034(13) -0.0078(15) 0.0059(13)
C00A 0.0539(14) 0.0602(14) 0.0665(17) -0.0011(13) -0.0054(13) -0.0005(10)
C00B 0.0524(12) 0.0514(12) 0.0466(13) -0.0029(10) -0.0051(11) 0.0003(10)
C00C 0.0604(14) 0.0546(13) 0.0519(14) 0.0001(12) 0.0006(12) 0.0075(11)
C00D 0.0492(12) 0.0510(12) 0.0504(14) 0.0006(11) -0.0003(10) -0.0027(10)
C00E 0.0544(14) 0.0545(13) 0.0653(17) -0.0008(13) -0.0013(13) -0.0084(11)
C00F 0.0619(15) 0.0515(13) 0.0601(16) 0.0013(12) -0.0039(13) -0.0002(11)
C00G 0.0663(17) 0.0763(17) 0.0498(15) -0.0030(14) -0.0008(13) 0.0089(14)
C00H 0.0701(18) 0.0620(16) 0.087(2) -0.0033(17) 0.0163(18) -0.0093(14)
C00I 0.0556(14) 0.0693(17) 0.089(2) -0.0029(18) -0.0010(16) -0.0033(12)
C00J 0.0743(19) 0.0615(17) 0.087(3) 0.0131(18) 0.0012(19) -0.0010(15)
N00K 0.103(3) 0.087(2) 0.149(4) 0.037(3) 0.022(3) -0.017(2)
C00L 0.089(2) 0.0537(14) 0.0633(17) 0.0067(14) 0.0152(17) 0.0061(14)
C00M 0.0654(17) 0.0661(17) 0.078(2) 0.0127(16) -0.0211(16) 0.0048(14)
C00N 0.0597(17) 0.098(3) 0.118(4) 0.019(3) -0.029(2) 0.0007(18)
C00O 0.082(2) 0.093(3) 0.120(4) -0.041(3) -0.006(3) -0.028(2)
C00P 0.099(3) 0.066(2) 0.129(4) 0.025(2) -0.024(3) -0.0066(19)
C00Q 0.116(4) 0.124(4) 0.068(2) 0.016(3) -0.022(3) 0.014(3)
C00R 0.132(5) 0.162(6) 0.135(5) -0.022(5) -0.054(5) -0.052(5)

loop_
_atom_type_symbol
_atom_type_description
_atom_type_scat_dispersion_real
_atom_type_scat_dispersion_imag
_atom_type_scat_source
C C 0.0181 0.0091 'International Tables Vol C Tables 4.2.6.8 and 6.1.1.4'
H H 0.0000 0.0000 'International Tables Vol C Tables 4.2.6.8 and 6.1.1.4'
N N 0.0311 0.0180 'International Tables Vol C Tables 4.2.6.8 and 6.1.1.4'
O O 0.0492 0.0322 'International Tables Vol C Tables 4.2.6.8 and 6.1.1.4'

loop_
_geom_angle_atom_site_label_1
_geom_angle_atom_site_label_2
_geom_angle_atom_site_label_3
_geom_angle
C008 O001 C00M 120.7(2)
C00E O002 C00O 117.1(3)
C008 N005 C00D 122.2(2)
C008 N005 C00G 121.8(3)
C00G N005 C00D 63.5(2)
C00A C006 C00B 120.5(3)
C00C C006 C00A 118.6(3)
C00C C006 C00B 120.8(2)
O001 C008 N005 109.1(2)
O003 C008 O001 128.9(3)
O003 C008 N005 121.8(3)
N007 C009 C00F 177.6(4)
C006 C00A H00A 119.7
C00I C00A C006 120.7(3)
C00I C00A H00A 119.7
C006 C00B C00D 120.0(2)
C00F C00B C006 123.2(3)
C00F C00B C00D 116.8(3)
C006 C00C H00C 119.8
C00L C00C C006 120.4(3)
C00L C00C H00C 119.8
N005 C00D C00B 116.5(2)
N005 C00D C00E 115.8(2)
N005 C00D C00G 57.0(2)
C00B C00D C00E 119.2(2)
C00B C00D C00G 119.1(2)
C00G C00D C00E 114.2(3)
O002 C00E C00D 111.1(2)
O004 C00E O002 126.4(3)
O004 C00E C00D 122.5(3)
C009 C00F C00J 115.3(3)
C00B C00F C009 123.5(3)
C00B C00F C00J 121.1(3)
N005 C00G C00D 59.51(18)
N005 C00G H00B 117.8
N005 C00G H00D 117.8
C00D C00G H00B 117.8
C00D C00G H00D 117.8
H00B C00G H00D 115.0
C00I C00H H00H 119.5
C00I C00H C00L 121.0(3)
C00L C00H H00H 119.5
C00A C00I H00I 120.3
C00H C00I C00A 119.4(3)
C00H C00I H00I 120.3
N00K C00J C00F 178.8(6)
C00C C00L H00L 120.0
C00H C00L C00C 119.9(3)
C00H C00L H00L 120.0
O001 C00M C00N 109.6(3)
O001 C00M C00P 108.6(3)
O001 C00M C00Q 101.6(3)
C00N C00M C00P 114.3(4)
C00N C00M C00Q 111.4(4)
C00P C00M C00Q 110.4(5)
C00M C00N H00E 109.5
C00M C00N H00F 109.5
C00M C00N H00G 109.5
H00E C00N H00F 109.5
H00E C00N H00G 109.5
H00F C00N H00G 109.5
O002 C00O H00J 109.3
O002 C00O H00K 109.3
H00J C00O H00K 108.0
C00R C00O O002 111.4(4)
C00R C00O H00J 109.3
C00R C00O H00K 109.3
C00M C00P H00M 109.5
C00M C00P H00N 109.5
C00M C00P H00O 109.5
H00M C00P H00N 109.5
H00M C00P H00O 109.5
H00N C00P H00O 109.5
C00M C00Q H00P 109.5
C00M C00Q H00Q 109.5
C00M C00Q H00R 109.5
H00P C00Q H00Q 109.5
H00P C00Q H00R 109.5
H00Q C00Q H00R 109.5
C00O C00R H00S 109.5
C00O C00R H00T 109.5
C00O C00R H00U 109.5
H00S C00R H00T 109.5
H00S C00R H00U 109.5
H00T C00R H00U 109.5

loop_
_geom_bond_atom_site_label_1
_geom_bond_atom_site_label_2
_geom_bond_distance
O001 C008 1.317(4)
O001 C00M 1.488(4)
O002 C00E 1.313(4)
O002 C00O 1.462(4)
O003 C008 1.200(4)
O004 C00E 1.190(4)
N005 C008 1.412(4)
N005 C00D 1.455(3)
N005 C00G 1.416(4)
C006 C00A 1.395(4)
C006 C00B 1.467(4)
C006 C00C 1.393(4)
N007 C009 1.136(5)
C009 C00F 1.437(4)
C00A H00A 0.9300
C00A C00I 1.386(5)
C00B C00D 1.503(4)
C00B C00F 1.352(4)
C00C H00C 0.9300
C00C C00L 1.383(5)
C00D C00E 1.521(4)
C00D C00G 1.511(4)
C00F C00J 1.445(5)
C00G H00B 0.9700
C00G H00D 0.9700
C00H H00H 0.9300
C00H C00I 1.373(6)
C00H C00L 1.373(6)
C00I H00I 0.9300
C00J N00K 1.126(6)
C00L H00L 0.9300
C00M C00N 1.507(5)
C00M C00P 1.508(5)
C00M C00Q 1.520(7)
C00N H00E 0.9600
C00N H00F 0.9600
C00N H00G 0.9600
C00O H00J 0.9700
C00O H00K 0.9700
C00O C00R 1.450(11)
C00P H00M 0.9600
C00P H00N 0.9600
C00P H00O 0.9600
C00Q H00P 0.9600
C00Q H00Q 0.9600
C00Q H00R 0.9600
C00R H00S 0.9600
C00R H00T 0.9600
C00R H00U 0.9600

loop_
_geom_torsion_atom_site_label_1
_geom_torsion_atom_site_label_2
_geom_torsion_atom_site_label_3
_geom_torsion_atom_site_label_4
_geom_torsion
N005 C00D C00E O002 133.7(3)
N005 C00D C00E O004 -46.5(4)
C006 C00A C00I C00H 0.5(6)
C006 C00B C00D N005 -26.9(4)
C006 C00B C00D C00E 119.9(3)
C006 C00B C00D C00G -92.1(3)
C006 C00B C00F C009 -10.7(5)
C006 C00B C00F C00J 173.3(3)
C006 C00C C00L C00H 0.2(5)
C008 O001 C00M C00N -63.1(4)
C008 O001 C00M C00P 62.4(5)
C008 O001 C00M C00Q 178.9(3)
C008 N005 C00D C00B 138.7(3)
C008 N005 C00D C00E -9.2(4)
C008 N005 C00D C00G -112.5(3)
C008 N005 C00G C00D 113.1(3)
C00A C006 C00B C00D 139.5(3)
C00A C006 C00B C00F -38.7(4)
C00A C006 C00C C00L 0.6(4)
C00B C006 C00A C00I -179.8(3)
C00B C006 C00C C00L 179.4(3)
C00B C00D C00E O002 -13.4(4)
C00B C00D C00E O004 166.5(3)
C00B C00D C00G N005 104.4(3)
C00C C006 C00A C00I -0.9(5)
C00C C006 C00B C00D -39.4(4)
C00C C006 C00B C00F 142.4(3)
C00D N005 C008 O001 -58.3(3)
C00D N005 C008 O003 126.8(3)
C00D C00B C00F C009 171.1(3)
C00D C00B C00F C00J -5.0(5)
C00E O002 C00O C00R 88.9(6)
C00E C00D C00G N005 -106.1(3)
C00F C00B C00D N005 151.4(3)
C00F C00B C00D C00E -61.8(4)
C00F C00B C00D C00G 86.2(3)
C00G N005 C008 O001 -135.0(3)
C00G N005 C008 O003 50.0(4)
C00G N005 C00D C00B -108.8(3)
C00G N005 C00D C00E 103.2(3)
C00G C00D C00E O002 -162.8(3)
C00G C00D C00E O004 17.0(4)
C00I C00H C00L C00C -0.6(6)
C00L C00H C00I C00A 0.3(6)
C00M O001 C008 O003 1.9(5)
C00M O001 C008 N005 -172.6(2)
C00O O002 C00E O004 -5.3(6)
C00O O002 C00E C00D 174.5(4)
